data_7037332
loop_
_publ_author_name
'Honacker, Christian'
'Qu, Zheng-Wang'
'Tannert, Jens'
'Layh, Marcus'
'Hepp, Alexander'
'Grimme, Stefan'
'Uhl, Werner'

_publ_section_title
;
 Functionalized alkynyl-chlorogermanes: hydrometallation, Ge-Cl bond
 activation, Ge-H bond formation and chlorine-tert-butyl exchange via a
 transient germyl cation.
;
_journal_issue 14
_journal_name_full 'Dalton transactions (Cambridge, England : 2003)'
_journal_page_first 6159
_journal_page_last 6174
_journal_paper_doi 10.1039/c5dt03918e
_journal_volume 45
_journal_year 2016
_chemical_formula_sum 'C26 H42 Cl Ga Ge'
_chemical_formula_weight 532.35
_chemical_name_systematic
;
 ?
;
_chemical_properties_physical 'Air-sensitive, Hygroscopic'
_space_group_crystal_system triclinic
_space_group_IT_number 2
_space_group_name_Hall '-P 1'
_space_group_name_H-M_alt 'P -1'
_symmetry_space_group_name_Hall '-P 1'
_symmetry_space_group_name_H-M 'P -1'
_atom_sites_solution_hydrogens geom
_audit_creation_method SHELXL-2013
_audit_update_record
;
2015-09-30 deposited with the CCDC.
2015-11-19 downloaded from the CCDC.
;
_cell_angle_alpha 81.2330(10)
_cell_angle_beta 75.1770(10)
_cell_angle_gamma 89.6610(10)
_cell_formula_units_Z 2
_cell_length_a 10.1387(4)
_cell_length_b 10.6816(4)
_cell_length_c 14.0320(5)
_cell_measurement_reflns_used 9953
_cell_measurement_temperature 153(2)
_cell_measurement_theta_max 31.046
_cell_measurement_theta_min 2.237
_cell_volume 1451.02(9)
_computing_cell_refinement 'Bruker SAINT+'
_computing_data_collection 'Bruker SMART'
_computing_data_reduction 'Bruker SHELXTL'
_computing_molecular_graphics 'Bruker SHELXTL'
_computing_publication_material 'Bruker SHELXTL'
_computing_structure_refinement 'SHELXL-2013 (Sheldrick, 2013)'
_computing_structure_solution 'SHELXS-2013 (Sheldrick, 2013)'
_diffrn_ambient_temperature 153(2)
_diffrn_measured_fraction_theta_full 0.978
_diffrn_measured_fraction_theta_max 0.984
_diffrn_measurement_device_type 'CCD area detector'
_diffrn_measurement_method 'omega scans'
_diffrn_radiation_type MoK\a
_diffrn_radiation_wavelength 0.71073
_diffrn_reflns_av_R_equivalents 0.0190
_diffrn_reflns_av_unetI/netI 0.0240
_diffrn_reflns_Laue_measured_fraction_full 0.978
_diffrn_reflns_Laue_measured_fraction_max 0.984
_diffrn_reflns_limit_h_max 14
_diffrn_reflns_limit_h_min -14
_diffrn_reflns_limit_k_max 15
_diffrn_reflns_limit_k_min -15
_diffrn_reflns_limit_l_max 20
_diffrn_reflns_limit_l_min -20
_diffrn_reflns_number 23115
_diffrn_reflns_point_group_measured_fraction_full 0.978
_diffrn_reflns_point_group_measured_fraction_max 0.984
_diffrn_reflns_theta_full 25.242
_diffrn_reflns_theta_max 30.999
_diffrn_reflns_theta_min 2.637
_diffrn_source microsource
_exptl_absorpt_coefficient_mu 2.065
_exptl_absorpt_correction_T_max 0.7461
_exptl_absorpt_correction_T_min 0.6749
_exptl_absorpt_correction_type empirical
_exptl_absorpt_process_details SADABS
_exptl_crystal_colour colourless
_exptl_crystal_density_diffrn 1.218
_exptl_crystal_description plate
_exptl_crystal_F_000 556
_exptl_crystal_size_max 0.180
_exptl_crystal_size_mid 0.150
_exptl_crystal_size_min 0.050
_refine_diff_density_max 0.466
_refine_diff_density_min -0.410
_refine_diff_density_rms 0.061
_refine_ls_extinction_method none
_refine_ls_goodness_of_fit_ref 1.041
_refine_ls_hydrogen_treatment constr
_refine_ls_matrix_type full
_refine_ls_number_parameters 274
_refine_ls_number_reflns 9121
_refine_ls_number_restraints 0
_refine_ls_restrained_S_all 1.041
_refine_ls_R_factor_all 0.0347
_refine_ls_R_factor_gt 0.0265
_refine_ls_shift/su_max 0.001
_refine_ls_shift/su_mean 0.000
_refine_ls_structure_factor_coef Fsqd
_refine_ls_weighting_details 'w=1/[\s^2^(Fo^2^)+(0.0367P)^2^+0.2832P] where P=(Fo^2^+2Fc^2^)/3'
_refine_ls_weighting_scheme calc
_refine_ls_wR_factor_gt 0.0672
_refine_ls_wR_factor_ref 0.0707
_reflns_Friedel_coverage 0.000
_reflns_number_gt 7706
_reflns_number_total 9121
_reflns_threshold_expression 'I > 2\s(I)'
_cod_data_source_file c5dt03918e2.cif
_cod_data_source_block sad
_cod_depositor_comments 'Adding full bibliography for 7037325--7037335.cif.'
_cod_original_cell_volume 1451.03(9)
_cod_database_code 7037332
_shelx_space_group_comment
;
The symmetry employed for this shelxl refinement is uniquely defined
by the following loop, which should always be used as a source of
symmetry information in preference to the above space-group names.
They are only intended as comments.
;
_shelx_estimated_absorpt_t_min 0.708
_shelx_estimated_absorpt_t_max 0.904
_shelxl_version_number 2013-4

loop_
_space_group_symop_operation_xyz
'x, y, z'
'-x, -y, -z'

loop_
_atom_site_label
_atom_site_type_symbol
_atom_site_fract_x
_atom_site_fract_y
_atom_site_fract_z
_atom_site_U_iso_or_equiv
_atom_site_adp_type
_atom_site_occupancy
_atom_site_site_symmetry_order
_atom_site_calc_flag
_atom_site_refinement_flags_posn
_atom_site_refinement_flags_adp
Ge1 Ge 0.76017(2) 0.11811(2) 0.34389(2) 0.02435(4) Uani 1 1 d . .
Cl1 Cl 0.56941(3) 0.15056(3) 0.28779(2) 0.03002(7) Uani 1 1 d . .
C11 C 0.71063(15) 0.18657(15) 0.46348(11) 0.0328(3) Uani 1 1 d . .
C12 C 0.68809(15) 0.22398(13) 0.54188(10) 0.0300(3) Uani 1 1 d . .
C13 C 0.66343(16) 0.27074(14) 0.63811(10) 0.0328(3) Uani 1 1 d . .
C14 C 0.5476(2) 0.19333(18) 0.71517(12) 0.0477(4) Uani 1 1 d . .
H14A H 0.4659 0.2005 0.6924 0.057 Uiso 1 1 calc R U
H14B H 0.5324 0.2247 0.7775 0.057 Uiso 1 1 calc R U
H14C H 0.5715 0.1060 0.7241 0.057 Uiso 1 1 calc R U
C15 C 0.6234(3) 0.40910(18) 0.62330(15) 0.0616(6) Uani 1 1 d . .
H15A H 0.6980 0.4593 0.5778 0.074 Uiso 1 1 calc R U
H15B H 0.6019 0.4394 0.6863 0.074 Uiso 1 1 calc R U
H15C H 0.5450 0.4155 0.5965 0.074 Uiso 1 1 calc R U
C16 C 0.7941(2) 0.2616(3) 0.67241(17) 0.0693(7) Uani 1 1 d . .
H16A H 0.8178 0.1744 0.6834 0.083 Uiso 1 1 calc R U
H16B H 0.7807 0.2960 0.7334 0.083 Uiso 1 1 calc R U
H16C H 0.8666 0.3087 0.6221 0.083 Uiso 1 1 calc R U
C21 C 0.87681(13) 0.20982(13) 0.22466(10) 0.0258(2) Uani 1 1 d . .
C22 C 1.00964(14) 0.24010(15) 0.20505(11) 0.0324(3) Uani 1 1 d . .
H22 H 1.0464 0.2854 0.1399 0.039 Uiso 1 1 calc R U
C23 C 1.11360(15) 0.21656(17) 0.26608(13) 0.0408(4) Uani 1 1 d . .
C24 C 1.06065(18) 0.1318(2) 0.36599(14) 0.0509(5) Uani 1 1 d . .
H24A H 0.9858 0.1710 0.4064 0.061 Uiso 1 1 calc R U
H24B H 1.1325 0.1194 0.3994 0.061 Uiso 1 1 calc R U
H24C H 1.0303 0.0513 0.3554 0.061 Uiso 1 1 calc R U
C25 C 1.23574(19) 0.1545(3) 0.20225(18) 0.0672(6) Uani 1 1 d . .
H25A H 1.2063 0.0745 0.1900 0.081 Uiso 1 1 calc R U
H25B H 1.3058 0.1412 0.2372 0.081 Uiso 1 1 calc R U
H25C H 1.2711 0.2090 0.1398 0.081 Uiso 1 1 calc R U
C26 C 1.1597(3) 0.3448(2) 0.28319(19) 0.0694(6) Uani 1 1 d . .
H26A H 1.1901 0.3995 0.2203 0.083 Uiso 1 1 calc R U
H26B H 1.2333 0.3337 0.3149 0.083 Uiso 1 1 calc R U
H26C H 1.0847 0.3819 0.3252 0.083 Uiso 1 1 calc R U
Ga1 Ga 0.75761(2) 0.26215(2) 0.13250(2) 0.02640(4) Uani 1 1 d . .
C01 C 0.75572(16) 0.15522(17) 0.02787(11) 0.0383(3) Uani 1 1 d . .
C011 C 0.7729(3) 0.0165(2) 0.06518(16) 0.0690(7) Uani 1 1 d . .
H01A H 0.7000 -0.0122 0.1231 0.083 Uiso 1 1 calc R U
H01B H 0.8587 0.0069 0.0822 0.083 Uiso 1 1 calc R U
H01C H 0.7710 -0.0329 0.0138 0.083 Uiso 1 1 calc R U
C012 C 0.6254(2) 0.1675(2) -0.00681(16) 0.0632(6) Uani 1 1 d . .
H01D H 0.6286 0.1143 -0.0566 0.076 Uiso 1 1 calc R U
H01E H 0.6169 0.2541 -0.0347 0.076 Uiso 1 1 calc R U
H01F H 0.5483 0.1421 0.0489 0.076 Uiso 1 1 calc R U
C013 C 0.8777(2) 0.1995(3) -0.06079(15) 0.0696(7) Uani 1 1 d . .
H01G H 0.8802 0.1497 -0.1126 0.084 Uiso 1 1 calc R U
H01H H 0.9606 0.1896 -0.0397 0.084 Uiso 1 1 calc R U
H01I H 0.8690 0.2872 -0.0857 0.084 Uiso 1 1 calc R U
C02 C 0.69841(17) 0.44108(15) 0.12650(13) 0.0407(4) Uani 1 1 d . .
C021 C 0.7212(3) 0.4952(2) 0.2145(2) 0.0816(9) Uani 1 1 d . .
H02A H 0.6914 0.5808 0.2118 0.098 Uiso 1 1 calc R U
H02B H 0.8166 0.4942 0.2124 0.098 Uiso 1 1 calc R U
H02C H 0.6701 0.4450 0.2753 0.098 Uiso 1 1 calc R U
C022 C 0.5474(2) 0.44942(19) 0.12946(16) 0.0520(5) Uani 1 1 d . .
H02D H 0.4940 0.4029 0.1912 0.062 Uiso 1 1 calc R U
H02E H 0.5304 0.4140 0.0746 0.062 Uiso 1 1 calc R U
H02F H 0.5225 0.5366 0.1244 0.062 Uiso 1 1 calc R U
C023 C 0.7784(3) 0.5184(3) 0.0282(3) 0.1247(16) Uani 1 1 d . .
H02G H 0.7729 0.4758 -0.0261 0.150 Uiso 1 1 calc R U
H02H H 0.8722 0.5275 0.0291 0.150 Uiso 1 1 calc R U
H02I H 0.7405 0.6007 0.0200 0.150 Uiso 1 1 calc R U
C31 C 0.76485(13) -0.06376(13) 0.37171(10) 0.0265(2) Uani 1 1 d . .
C32 C 0.68062(15) -0.13039(15) 0.45834(10) 0.0325(3) Uani 1 1 d . .
H32 H 0.6223 -0.0861 0.5054 0.039 Uiso 1 1 calc R U
C33 C 0.68153(17) -0.26161(16) 0.47622(12) 0.0399(3) Uani 1 1 d . .
H33 H 0.6234 -0.3072 0.5353 0.048 Uiso 1 1 calc R U
C34 C 0.76722(18) -0.32624(16) 0.40798(13) 0.0420(4) Uani 1 1 d . .
H34 H 0.7678 -0.4162 0.4203 0.050 Uiso 1 1 calc R U
C35 C 0.85194(16) -0.26028(16) 0.32191(13) 0.0394(3) Uani 1 1 d . .
H35 H 0.9108 -0.3049 0.2753 0.047 Uiso 1 1 calc R U
C36 C 0.85107(15) -0.12974(15) 0.30357(11) 0.0324(3) Uani 1 1 d . .
H36 H 0.9094 -0.0846 0.2443 0.039 Uiso 1 1 calc R U

loop_
_atom_site_aniso_label
_atom_site_aniso_U_11
_atom_site_aniso_U_22
_atom_site_aniso_U_33
_atom_site_aniso_U_23
_atom_site_aniso_U_13
_atom_site_aniso_U_12
Ge1 0.02221(7) 0.03225(8) 0.01886(7) -0.00503(5) -0.00511(5) -0.00132(5)
Cl1 0.01999(13) 0.04190(18) 0.02739(15) -0.00248(13) -0.00634(11) -0.00212(12)
C11 0.0333(7) 0.0404(8) 0.0261(6) -0.0082(6) -0.0081(5) 0.0007(6)
C12 0.0323(7) 0.0317(7) 0.0272(6) -0.0040(5) -0.0101(5) 0.0016(5)
C13 0.0414(8) 0.0347(7) 0.0244(6) -0.0083(5) -0.0100(6) -0.0016(6)
C14 0.0636(11) 0.0495(10) 0.0275(7) -0.0066(7) -0.0065(7) -0.0129(8)
C15 0.0969(17) 0.0365(9) 0.0440(10) -0.0104(8) -0.0027(10) 0.0026(10)
C16 0.0570(12) 0.112(2) 0.0523(12) -0.0302(13) -0.0285(10) 0.0017(13)
C21 0.0236(6) 0.0304(6) 0.0229(6) -0.0045(5) -0.0050(5) -0.0001(5)
C22 0.0260(6) 0.0383(7) 0.0311(7) -0.0017(6) -0.0059(5) -0.0045(5)
C23 0.0254(7) 0.0537(10) 0.0465(9) -0.0073(7) -0.0149(6) -0.0072(6)
C24 0.0361(8) 0.0709(12) 0.0505(10) 0.0021(9) -0.0263(8) -0.0073(8)
C25 0.0308(9) 0.1082(19) 0.0670(13) -0.0182(13) -0.0180(9) 0.0143(10)
C26 0.0711(14) 0.0689(14) 0.0785(16) -0.0081(12) -0.0391(12) -0.0253(12)
Ga1 0.02240(7) 0.03503(8) 0.02096(7) -0.00352(6) -0.00469(5) 0.00342(6)
C01 0.0389(8) 0.0558(9) 0.0239(6) -0.0143(6) -0.0106(6) 0.0121(7)
C011 0.115(2) 0.0582(12) 0.0475(11) -0.0291(10) -0.0347(12) 0.0283(13)
C012 0.0551(12) 0.0921(16) 0.0616(12) -0.0403(12) -0.0330(10) 0.0186(11)
C013 0.0607(13) 0.1081(19) 0.0360(10) -0.0260(11) 0.0033(9) 0.0089(13)
C02 0.0353(8) 0.0342(8) 0.0471(9) 0.0000(7) -0.0045(7) 0.0040(6)
C021 0.0870(17) 0.0547(12) 0.141(2) -0.0532(15) -0.0768(18) 0.0315(12)
C022 0.0512(10) 0.0554(11) 0.0591(11) -0.0175(9) -0.0270(9) 0.0235(9)
C023 0.104(2) 0.0584(15) 0.141(3) 0.0440(17) 0.061(2) 0.0229(14)
C31 0.0248(6) 0.0331(6) 0.0229(6) -0.0031(5) -0.0088(5) -0.0010(5)
C32 0.0322(7) 0.0398(8) 0.0238(6) -0.0027(5) -0.0056(5) 0.0002(6)
C33 0.0442(9) 0.0410(8) 0.0303(7) 0.0050(6) -0.0083(6) -0.0033(7)
C34 0.0491(9) 0.0335(8) 0.0446(9) -0.0023(7) -0.0166(7) 0.0011(7)
C35 0.0365(8) 0.0413(8) 0.0410(8) -0.0115(7) -0.0080(6) 0.0046(6)
C36 0.0282(7) 0.0391(7) 0.0283(7) -0.0062(6) -0.0038(5) -0.0011(6)

loop_
_atom_type_symbol
_atom_type_description
_atom_type_scat_dispersion_real
_atom_type_scat_dispersion_imag
_atom_type_scat_source
C C 0.0033 0.0016 'International Tables Vol C Tables 4.2.6.8 and 6.1.1.4'
H H 0.0000 0.0000 'International Tables Vol C Tables 4.2.6.8 and 6.1.1.4'
Cl Cl 0.1484 0.1585 'International Tables Vol C Tables 4.2.6.8 and 6.1.1.4'
Ga Ga 0.2307 1.6083 'International Tables Vol C Tables 4.2.6.8 and 6.1.1.4'
Ge Ge 0.1547 1.8001 'International Tables Vol C Tables 4.2.6.8 and 6.1.1.4'

loop_
_geom_angle_atom_site_label_1
_geom_angle_atom_site_label_2
_geom_angle_atom_site_label_3
_geom_angle
C11 Ge1 C21 121.79(6)
C11 Ge1 C31 110.46(6)
C21 Ge1 C31 120.37(6)
C11 Ge1 Cl1 101.24(5)
C21 Ge1 Cl1 93.37(4)
C31 Ge1 Cl1 103.20(4)
Ge1 Cl1 Ga1 79.049(11)
C12 C11 Ge1 174.24(14)
C11 C12 C13 178.78(16)
C12 C13 C16 108.71(14)
C12 C13 C14 110.24(12)
C16 C13 C14 110.64(15)
C12 C13 C15 108.59(13)
C16 C13 C15 109.63(17)
C14 C13 C15 109.00(15)
C13 C14 H14A 109.5
C13 C14 H14B 109.5
H14A C14 H14B 109.5
C13 C14 H14C 109.5
H14A C14 H14C 109.5
H14B C14 H14C 109.5
C13 C15 H15A 109.5
C13 C15 H15B 109.5
H15A C15 H15B 109.5
C13 C15 H15C 109.5
H15A C15 H15C 109.5
H15B C15 H15C 109.5
C13 C16 H16A 109.5
C13 C16 H16B 109.5
H16A C16 H16B 109.5
C13 C16 H16C 109.5
H16A C16 H16C 109.5
H16B C16 H16C 109.5
C22 C21 Ge1 128.70(11)
C22 C21 Ga1 125.05(11)
Ge1 C21 Ga1 106.19(6)
C21 C22 C23 132.81(14)
C21 C22 H22 113.6
C23 C22 H22 113.6
C22 C23 C24 114.25(12)
C22 C23 C26 107.61(15)
C24 C23 C26 109.38(16)
C22 C23 C25 106.80(14)
C24 C23 C25 109.33(17)
C26 C23 C25 109.37(17)
C23 C24 H24A 109.5
C23 C24 H24B 109.5
H24A C24 H24B 109.5
C23 C24 H24C 109.5
H24A C24 H24C 109.5
H24B C24 H24C 109.5
C23 C25 H25A 109.5
C23 C25 H25B 109.5
H25A C25 H25B 109.5
C23 C25 H25C 109.5
H25A C25 H25C 109.5
H25B C25 H25C 109.5
C23 C26 H26A 109.5
C23 C26 H26B 109.5
H26A C26 H26B 109.5
C23 C26 H26C 109.5
H26A C26 H26C 109.5
H26B C26 H26C 109.5
C02 Ga1 C01 124.05(7)
C02 Ga1 C21 115.59(7)
C01 Ga1 C21 117.56(6)
C02 Ga1 Cl1 100.73(5)
C01 Ga1 Cl1 103.15(5)
C21 Ga1 Cl1 81.30(4)
C012 C01 C011 108.89(18)
C012 C01 C013 109.17(16)
C011 C01 C013 108.00(17)
C012 C01 Ga1 112.33(11)
C011 C01 Ga1 111.10(11)
C013 C01 Ga1 107.24(13)
C01 C011 H01A 109.5
C01 C011 H01B 109.5
H01A C011 H01B 109.5
C01 C011 H01C 109.5
H01A C011 H01C 109.5
H01B C011 H01C 109.5
C01 C012 H01D 109.5
C01 C012 H01E 109.5
H01D C012 H01E 109.5
C01 C012 H01F 109.5
H01D C012 H01F 109.5
H01E C012 H01F 109.5
C01 C013 H01G 109.5
C01 C013 H01H 109.5
H01G C013 H01H 109.5
C01 C013 H01I 109.5
H01G C013 H01I 109.5
H01H C013 H01I 109.5
C021 C02 C022 108.17(16)
C021 C02 C023 111.0(2)
C022 C02 C023 107.45(19)
C021 C02 Ga1 109.80(13)
C022 C02 Ga1 111.33(12)
C023 C02 Ga1 109.10(14)
C02 C021 H02A 109.5
C02 C021 H02B 109.5
H02A C021 H02B 109.5
C02 C021 H02C 109.5
H02A C021 H02C 109.5
H02B C021 H02C 109.5
C02 C022 H02D 109.5
C02 C022 H02E 109.5
H02D C022 H02E 109.5
C02 C022 H02F 109.5
H02D C022 H02F 109.5
H02E C022 H02F 109.5
C02 C023 H02G 109.5
C02 C023 H02H 109.5
H02G C023 H02H 109.5
C02 C023 H02I 109.5
H02G C023 H02I 109.5
H02H C023 H02I 109.5
C32 C31 C36 119.51(13)
C32 C31 Ge1 120.44(11)
C36 C31 Ge1 120.04(10)
C33 C32 C31 120.04(14)
C33 C32 H32 120.0
C31 C32 H32 120.0
C34 C33 C32 120.01(15)
C34 C33 H33 120.0
C32 C33 H33 120.0
C35 C34 C33 120.18(15)
C35 C34 H34 119.9
C33 C34 H34 119.9
C36 C35 C34 120.06(15)
C36 C35 H35 120.0
C34 C35 H35 120.0
C35 C36 C31 120.22(14)
C35 C36 H36 119.9
C31 C36 H36 119.9

loop_
_geom_bond_atom_site_label_1
_geom_bond_atom_site_label_2
_geom_bond_distance
Ge1 C11 1.8819(14)
Ge1 C21 1.9128(13)
Ge1 C31 1.9251(14)
Ge1 Cl1 2.2734(3)
Cl1 Ga1 2.6301(4)
C11 C12 1.194(2)
C12 C13 1.4720(19)
C13 C16 1.519(2)
C13 C14 1.524(2)
C13 C15 1.528(2)
C14 H14A 0.9599
C14 H14B 0.9599
C14 H14C 0.9599
C15 H15A 0.9599
C15 H15B 0.9599
C15 H15C 0.9599
C16 H16A 0.9599
C16 H16B 0.9599
C16 H16C 0.9599
C21 C22 1.3350(19)
C21 Ga1 2.0042(13)
C22 C23 1.517(2)
C22 H22 0.9500
C23 C24 1.519(2)
C23 C26 1.522(3)
C23 C25 1.543(3)
C24 H24A 0.9599
C24 H24B 0.9599
C24 H24C 0.9599
C25 H25A 0.9599
C25 H25B 0.9599
C25 H25C 0.9599
C26 H26A 0.9599
C26 H26B 0.9599
C26 H26C 0.9599
Ga1 C02 1.9958(16)
Ga1 C01 1.9967(15)
C01 C012 1.519(2)
C01 C011 1.519(3)
C01 C013 1.530(3)
C011 H01A 0.9599
C011 H01B 0.9599
C011 H01C 0.9599
C012 H01D 0.9599
C012 H01E 0.9599
C012 H01F 0.9599
C013 H01G 0.9599
C013 H01H 0.9599
C013 H01I 0.9599
C02 C021 1.509(3)
C02 C022 1.524(2)
C02 C023 1.527(3)
C021 H02A 0.9599
C021 H02B 0.9599
C021 H02C 0.9599
C022 H02D 0.9599
C022 H02E 0.9599
C022 H02F 0.9599
C023 H02G 0.9599
C023 H02H 0.9599
C023 H02I 0.9599
C31 C32 1.3878(19)
C31 C36 1.3948(19)
C32 C33 1.386(2)
C32 H32 0.9500
C33 C34 1.385(2)
C33 H33 0.9500
C34 C35 1.382(2)
C34 H34 0.9500
C35 C36 1.379(2)
C35 H35 0.9500
C36 H36 0.9500

loop_
_geom_torsion_atom_site_label_1
_geom_torsion_atom_site_label_2
_geom_torsion_atom_site_label_3
_geom_torsion_atom_site_label_4
_geom_torsion
Ge1 C21 C22 C23 -0.8(3)
Ga1 C21 C22 C23 175.97(14)
C21 C22 C23 C24 6.5(3)
C21 C22 C23 C26 -115.2(2)
C21 C22 C23 C25 127.5(2)
C36 C31 C32 C33 -0.6(2)
Ge1 C31 C32 C33 177.94(11)
C31 C32 C33 C34 0.5(2)
C32 C33 C34 C35 0.0(3)
C33 C34 C35 C36 -0.2(3)
C34 C35 C36 C31 0.0(2)
C32 C31 C36 C35 0.4(2)
Ge1 C31 C36 C35 -178.18(11)
